data_7051271
loop_
_publ_author_name
'Darling, Scott L.'
'Stulz, Eugen'
'Feeder, Neil'
'Bampos, Nick'
'Sanders, Jeremy K. M.'

_publ_section_title
;
 Phosphine-substituted porphyrins as supramolecular building blocks
;
_journal_issue 5
_journal_name_full 'New Journal of Chemistry'
_journal_page_first 261
_journal_paper_doi 10.1039/b000482k
_journal_volume 24
_journal_year 2000
_chemical_formula_sum 'C83 H105 N4 O P Zn'
_chemical_formula_weight 1271.05
_chemical_name_systematic
;
 ?
;
_space_group_IT_number 2
_symmetry_cell_setting triclinic
_symmetry_space_group_name_Hall '-P 1'
_symmetry_space_group_name_H-M 'P -1'
_atom_sites_solution_hydrogens geom
_atom_sites_solution_primary direct
_atom_sites_solution_secondary difmap
_audit_creation_method SHELXL-97
_cell_angle_alpha 113.530(10)
_cell_angle_beta 103.169(10)
_cell_angle_gamma 88.580(10)
_cell_formula_units_Z 2
_cell_length_a 15.835(2)
_cell_length_b 17.762(2)
_cell_length_c 14.503(2)
_cell_measurement_temperature 180(2)
_cell_volume 3631.6(9)
_computing_structure_refinement 'SHELXL-97 (Sheldrick, 1997)'
_computing_structure_solution 'SHELXS-97 (Sheldrick, 1990)'
_diffrn_ambient_temperature 180(2)
_diffrn_measured_fraction_theta_full 0.851
_diffrn_measured_fraction_theta_max 0.851
_diffrn_measurement_device_type 'Rigaku R-Axis IIc'
_diffrn_radiation_monochromator graphite
_diffrn_radiation_source 'rotating anode'
_diffrn_radiation_type MoK\a
_diffrn_radiation_wavelength 0.71073
_diffrn_reflns_av_R_equivalents 0.0903
_diffrn_reflns_av_sigmaI/netI 0.1463
_diffrn_reflns_limit_h_max 18
_diffrn_reflns_limit_h_min 0
_diffrn_reflns_limit_k_max 21
_diffrn_reflns_limit_k_min -21
_diffrn_reflns_limit_l_max 16
_diffrn_reflns_limit_l_min -17
_diffrn_reflns_number 17797
_diffrn_reflns_theta_full 25.36
_diffrn_reflns_theta_max 25.36
_diffrn_reflns_theta_min 3.61
_exptl_absorpt_coefficient_mu 0.408
_exptl_absorpt_correction_type none
_exptl_crystal_colour red
_exptl_crystal_density_diffrn 1.162
_exptl_crystal_density_method 'not measured'
_exptl_crystal_description block
_exptl_crystal_F_000 1368
_exptl_crystal_size_max 0.30
_exptl_crystal_size_mid 0.22
_exptl_crystal_size_min 0.10
_refine_diff_density_max 0.829
_refine_diff_density_min -0.763
_refine_diff_density_rms 0.084
_refine_ls_extinction_coef 0.021(3)
_refine_ls_extinction_expression Fc^*^=kFc[1+0.001xFc^2^\l^3^/sin(2\q)]^-1/4^
_refine_ls_extinction_method SHELXL
_refine_ls_goodness_of_fit_ref 1.082
_refine_ls_hydrogen_treatment mixed
_refine_ls_matrix_type full
_refine_ls_number_parameters 599
_refine_ls_number_reflns 11350
_refine_ls_number_restraints 76
_refine_ls_restrained_S_all 1.101
_refine_ls_R_factor_all 0.1553
_refine_ls_R_factor_gt 0.1040
_refine_ls_shift/su_max 0.282
_refine_ls_shift/su_mean 0.009
_refine_ls_structure_factor_coef Fsqd
_refine_ls_weighting_details 'calc w=1/[\s^2^(Fo^2^)+(0.1611P)^2^+0.1715P] where P=(Fo^2^+2Fc^2^)/3'
_refine_ls_weighting_scheme calc
_refine_ls_wR_factor_gt 0.2676
_refine_ls_wR_factor_ref 0.3015
_reflns_number_gt 6713
_reflns_number_total 11350
_reflns_threshold_expression 2sigma(I)
_cod_data_source_file b000482k.txt
_cod_data_source_block js9910
_cod_depositor_comments
;
The following automatic conversions were performed:
'_symmetry_cell_setting' value 'Triclinic' changed to 'triclinic'
according to '/home/saulius/struct/CIF-dictionaries/cif_core.dic'
dictionary named 'cif_core.dic' version 2.4.1 from 2010-06-29.

Automatic conversion script
Id: cif_fix_enum 1527 2010-12-29 10:47:43Z saulius 
;
_cod_original_cell_volume 3631.6(8)
_cod_original_sg_symbol_H-M P-1
_cod_database_code 7051271

loop_
_symmetry_equiv_pos_as_xyz
'x, y, z'
'-x, -y, -z'

loop_
_atom_site_label
_atom_site_type_symbol
_atom_site_fract_x
_atom_site_fract_y
_atom_site_fract_z
_atom_site_U_iso_or_equiv
_atom_site_adp_type
_atom_site_occupancy
_atom_site_symmetry_multiplicity
_atom_site_calc_flag
_atom_site_refinement_flags
_atom_site_disorder_assembly
_atom_site_disorder_group
Zn1 Zn 0.57942(5) 0.13194(4) 0.21095(6) 0.0440(3) Uani 1 1 d . . .
P1 P 0.31611(14) -0.37375(13) 0.46091(17) 0.0601(6) Uani 1 1 d . . .
H100 H 0.352(4) -0.350(4) 0.564(6) 0.072 Uiso 1 1 d . . .
O1 O 0.5302(3) 0.2209(3) 0.3404(4) 0.0567(12) Uani 1 1 d . . .
C83 C 0.4777(7) 0.1938(6) 0.3894(8) 0.097(3) Uani 1 1 d . . .
H83A H 0.5048 0.1493 0.4064 0.145 Uiso 1 1 calc R . .
H83B H 0.4201 0.1736 0.3428 0.145 Uiso 1 1 calc R . .
H83C H 0.4719 0.2397 0.4531 0.145 Uiso 1 1 calc R . .
N1 N 0.6976(4) 0.2003(3) 0.2625(5) 0.0471(14) Uani 1 1 d . . .
N2 N 0.6281(3) 0.0572(3) 0.2873(4) 0.0436(13) Uani 1 1 d . . .
N3 N 0.4735(3) 0.0481(3) 0.1388(4) 0.0457(13) Uani 1 1 d . . .
N4 N 0.5408(4) 0.1925(3) 0.1151(5) 0.0478(14) Uani 1 1 d . . .
C1 C 0.7686(4) 0.1900(4) 0.3297(6) 0.0512(17) Uani 1 1 d . . .
C2 C 0.7723(4) 0.1322(4) 0.3722(6) 0.0519(17) Uani 1 1 d . . .
H2 H 0.8253 0.1341 0.4200 0.062 Uiso 1 1 calc R . .
C3 C 0.7085(4) 0.0712(4) 0.3543(5) 0.0461(16) Uani 1 1 d . . .
C4 C 0.7191(4) 0.0135(4) 0.4015(6) 0.0493(17) Uani 1 1 d . . .
C5 C 0.6437(4) -0.0340(4) 0.3656(5) 0.0464(16) Uani 1 1 d . . .
C6 C 0.5855(4) -0.0068(3) 0.2946(5) 0.0419(15) Uani 1 1 d . . .
C7 C 0.4995(4) -0.0386(3) 0.2384(5) 0.0399(14) Uani 1 1 d . . .
C8 C 0.4486(4) -0.0162(3) 0.1608(5) 0.0433(15) Uani 1 1 d . . .
C9 C 0.3651(4) -0.0548(3) 0.0913(5) 0.0464(16) Uani 1 1 d . . .
C10 C 0.3412(4) -0.0146(4) 0.0274(6) 0.0518(17) Uani 1 1 d . . .
C11 C 0.4090(4) 0.0501(4) 0.0582(5) 0.0501(17) Uani 1 1 d . . .
C12 C 0.4051(5) 0.1083(4) 0.0172(6) 0.0513(17) Uani 1 1 d . . .
H12 H 0.3555 0.1020 -0.0370 0.062 Uiso 1 1 calc R . .
C13 C 0.4626(5) 0.1742(4) 0.0435(5) 0.0487(16) Uani 1 1 d . . .
C14 C 0.4478(5) 0.2370(4) 0.0021(5) 0.0545(18) Uani 1 1 d . . .
C15 C 0.5189(5) 0.2918(4) 0.0474(6) 0.060(2) Uani 1 1 d . . .
C16 C 0.5798(5) 0.2623(4) 0.1164(6) 0.0526(18) Uani 1 1 d . I .
C17 C 0.6638(5) 0.2955(4) 0.1749(6) 0.0537(18) Uani 1 1 d . . .
C18 C 0.7211(5) 0.2640(4) 0.2403(6) 0.0517(18) Uani 1 1 d . I .
C19 C 0.8112(5) 0.2935(4) 0.2949(6) 0.0577(19) Uani 1 1 d . . .
C20 C 0.8394(4) 0.2475(4) 0.3509(6) 0.0546(19) Uani 1 1 d . H .
C21 C 0.6314(5) -0.1044(4) 0.3974(6) 0.061(2) Uani 1 1 d . . .
H21A H 0.5727 -0.1312 0.3636 0.091 Uiso 1 1 calc R . .
H21B H 0.6395 -0.0826 0.4728 0.091 Uiso 1 1 calc R . .
H21C H 0.6743 -0.1446 0.3764 0.091 Uiso 1 1 calc R . .
C22 C 0.3110(5) -0.1270(4) 0.0832(7) 0.063(2) Uani 1 1 d . . .
H22A H 0.3398 -0.1463 0.1362 0.095 Uiso 1 1 calc R . .
H22B H 0.3049 -0.1716 0.0144 0.095 Uiso 1 1 calc R . .
H22C H 0.2534 -0.1099 0.0936 0.095 Uiso 1 1 calc R . .
C23 C 0.5291(6) 0.3651(4) 0.0230(6) 0.065(2) Uani 1 1 d . . .
H23A H 0.5849 0.3959 0.0643 0.098 Uiso 1 1 calc R . .
H23B H 0.4816 0.4007 0.0395 0.098 Uiso 1 1 calc R . .
H23C H 0.5275 0.3465 -0.0508 0.098 Uiso 1 1 calc R . .
C24 C 0.8698(5) 0.3574(5) 0.2904(7) 0.070(2) Uani 1 1 d . I .
H24A H 0.8367 0.3827 0.2458 0.105 Uiso 1 1 calc R . .
H24B H 0.9187 0.3310 0.2621 0.105 Uiso 1 1 calc R . .
H24C H 0.8920 0.3999 0.3603 0.105 Uiso 1 1 calc R . .
C25 C 0.8002(5) 0.0114(4) 0.4790(6) 0.0621(10) Uiso 1 1 d D B .
H25A H 0.8203 0.0686 0.5290 0.075 Uiso 1 1 calc R . .
H25B H 0.7852 -0.0188 0.5181 0.075 Uiso 1 1 calc R . .
C26 C 0.8720(5) -0.0271(4) 0.4329(7) 0.0825(13) Uiso 1 1 d D . .
H26A H 0.9224 -0.0233 0.4898 0.099 Uiso 1 1 calc R A 1
H26B H 0.8890 0.0056 0.3977 0.099 Uiso 1 1 calc R A 1
C27 C 0.8559(5) -0.1143(4) 0.3579(7) 0.0856(14) Uiso 0.55 1 d PD B 1
H27A H 0.8132 -0.1188 0.2939 0.103 Uiso 0.55 1 calc PR B 1
H27B H 0.8319 -0.1477 0.3880 0.103 Uiso 0.55 1 calc PR B 1
C28 C 0.9441(9) -0.1461(9) 0.3323(15) 0.0967(18) Uiso 0.45 1 d PD B 1
H28A H 0.9726 -0.1071 0.3136 0.116 Uiso 0.45 1 calc PR B 1
H28B H 0.9833 -0.1499 0.3939 0.116 Uiso 0.45 1 calc PR B 1
C29 C 0.9279(10) -0.2291(8) 0.2442(13) 0.112(2) Uiso 0.55 1 d PD B 1
H29A H 0.9075 -0.2690 0.2678 0.134 Uiso 0.55 1 calc PR B 1
H29B H 0.8805 -0.2265 0.1880 0.134 Uiso 0.55 1 calc PR B 1
C30 C 1.0048(12) -0.2606(10) 0.2010(15) 0.115(3) Uiso 0.55 1 d PD B 1
H30A H 0.9882 -0.3144 0.1431 0.172 Uiso 0.55 1 calc PR B 1
H30B H 1.0513 -0.2661 0.2550 0.172 Uiso 0.55 1 calc PR B 1
H30C H 1.0253 -0.2219 0.1766 0.172 Uiso 0.55 1 calc PR B 1
C27' C 0.8559(5) -0.1143(4) 0.3579(7) 0.0856(14) Uiso 0.45 1 d PD B 2
H27C H 0.7975 -0.1204 0.3115 0.103 Uiso 0.45 1 calc PR B 2
H27D H 0.8532 -0.1483 0.3972 0.103 Uiso 0.45 1 calc PR B 2
C28' C 0.9184(8) -0.1504(9) 0.2911(10) 0.0967(18) Uiso 0.55 1 d PD B 2
H28C H 0.8897 -0.2010 0.2317 0.116 Uiso 0.55 1 calc PR B 2
H28D H 0.9317 -0.1107 0.2630 0.116 Uiso 0.55 1 calc PR B 2
C29' C 1.0017(10) -0.1712(15) 0.3442(14) 0.112(2) Uiso 0.45 1 d PD B 2
H29C H 0.9886 -0.2055 0.3795 0.134 Uiso 0.45 1 calc PR B 2
H29D H 1.0342 -0.1197 0.3979 0.134 Uiso 0.45 1 calc PR B 2
C30' C 1.0586(12) -0.2165(15) 0.2726(19) 0.115(3) Uiso 0.45 1 d PD B 2
H30D H 1.1122 -0.2280 0.3124 0.172 Uiso 0.45 1 calc PR B 2
H30E H 1.0729 -0.1826 0.2382 0.172 Uiso 0.45 1 calc PR B 2
H30F H 1.0276 -0.2685 0.2203 0.172 Uiso 0.45 1 calc PR B 2
C31 C 0.2613(4) -0.0290(5) -0.0581(6) 0.0621(10) Uiso 1 1 d D . .
H31A H 0.2388 -0.0872 -0.0855 0.075 Uiso 1 1 calc R . .
H31B H 0.2778 -0.0200 -0.1150 0.075 Uiso 1 1 calc R . .
C32 C 0.1891(5) 0.0260(5) -0.0252(6) 0.0825(13) Uiso 1 1 d D D .
H32A H 0.1680 0.0130 0.0263 0.099 Uiso 1 1 calc R . .
H32B H 0.2128 0.0842 0.0085 0.099 Uiso 1 1 calc R . .
C33 C 0.1133(4) 0.0157(5) -0.1158(6) 0.0856(14) Uiso 1 1 d D . .
H33A H 0.1365 0.0146 -0.1741 0.103 Uiso 1 1 calc R C 1
H33B H 0.0813 -0.0383 -0.1384 0.103 Uiso 1 1 calc R C 1
C34 C 0.0513(5) 0.0805(6) -0.0938(7) 0.0967(18) Uiso 0.70 1 d PD D 1
H34A H 0.0830 0.1329 -0.0791 0.116 Uiso 0.70 1 calc PR D 1
H34B H 0.0057 0.0676 -0.1584 0.116 Uiso 0.70 1 calc PR D 1
C35 C 0.0079(9) 0.0955(9) -0.0115(11) 0.112(2) Uiso 0.70 1 d PD D 1
H35A H 0.0527 0.1108 0.0542 0.134 Uiso 0.70 1 calc PR D 1
H35B H -0.0233 0.0432 -0.0246 0.134 Uiso 0.70 1 calc PR D 1
C36 C -0.0562(9) 0.1611(9) 0.0033(13) 0.115(3) Uiso 0.70 1 d PD D 1
H36A H -0.0833 0.1645 0.0591 0.172 Uiso 0.70 1 calc PR D 1
H36B H -0.1011 0.1472 -0.0610 0.172 Uiso 0.70 1 calc PR D 1
H36C H -0.0257 0.2143 0.0216 0.172 Uiso 0.70 1 calc PR D 1
C34' C 0.0513(5) 0.0805(6) -0.0938(7) 0.0967(18) Uiso 0.30 1 d PD D 2
H34C H 0.0724 0.1261 -0.1076 0.116 Uiso 0.30 1 calc PR D 2
H34D H 0.0531 0.1024 -0.0190 0.116 Uiso 0.30 1 calc PR D 2
C35' C -0.0409(8) 0.0571(13) -0.152(2) 0.112(2) Uiso 0.30 1 d PD D 2
H35C H -0.0637 0.0123 -0.1379 0.134 Uiso 0.30 1 calc PR D 2
H35D H -0.0442 0.0359 -0.2270 0.134 Uiso 0.30 1 calc PR D 2
C36' C -0.0975(12) 0.1294(17) -0.122(3) 0.115(3) Uiso 0.30 1 d PD D 2
H36D H -0.1579 0.1111 -0.1608 0.172 Uiso 0.30 1 calc PR D 2
H36E H -0.0767 0.1730 -0.1384 0.172 Uiso 0.30 1 calc PR D 2
H36F H -0.0943 0.1506 -0.0476 0.172 Uiso 0.30 1 calc PR D 2
C37 C 0.3669(5) 0.2402(5) -0.0734(6) 0.0621(10) Uiso 1 1 d . . .
H37A H 0.3386 0.1838 -0.1130 0.075 Uiso 1 1 calc R . .
H37B H 0.3836 0.2587 -0.1232 0.075 Uiso 1 1 calc R . .
C38 C 0.3004(6) 0.2971(6) -0.0241(8) 0.0825(13) Uiso 1 1 d . . .
H38A H 0.3288 0.3534 0.0166 0.099 Uiso 1 1 calc R . .
H38B H 0.2523 0.2994 -0.0798 0.099 Uiso 1 1 calc R . .
C39 C 0.2631(6) 0.2703(6) 0.0455(8) 0.0856(14) Uiso 1 1 d . F .
H39A H 0.3112 0.2676 0.1010 0.103 Uiso 1 1 calc R . .
H39B H 0.2343 0.2142 0.0047 0.103 Uiso 1 1 calc R . .
C40 C 0.1970(6) 0.3279(6) 0.0952(8) 0.0967(18) Uiso 1 1 d D . .
H40A H 0.2253 0.3843 0.1350 0.116 Uiso 1 1 calc R E 1
H40B H 0.1481 0.3296 0.0399 0.116 Uiso 1 1 calc R E 1
C41 C 0.1619(7) 0.3006(7) 0.1665(9) 0.112(2) Uiso 0.50 1 d PD F 1
H41A H 0.1327 0.2446 0.1258 0.134 Uiso 0.50 1 calc PR F 1
H41B H 0.2114 0.2970 0.2200 0.134 Uiso 0.50 1 calc PR F 1
C42 C 0.1000(13) 0.3550(12) 0.2185(16) 0.115(3) Uiso 0.50 1 d PD F 1
H42A H 0.0809 0.3334 0.2635 0.172 Uiso 0.50 1 calc PR F 1
H42B H 0.0495 0.3573 0.1664 0.172 Uiso 0.50 1 calc PR F 1
H42C H 0.1284 0.4104 0.2602 0.172 Uiso 0.50 1 calc PR F 1
C41' C 0.1619(7) 0.3006(7) 0.1665(9) 0.112(2) Uiso 0.50 1 d PD F 2
H41C H 0.1038 0.3216 0.1711 0.134 Uiso 0.50 1 calc PR F 2
H41D H 0.1547 0.2397 0.1366 0.134 Uiso 0.50 1 calc PR F 2
C42' C 0.2206(13) 0.3308(14) 0.2740(10) 0.115(3) Uiso 0.50 1 d PD F 2
H42D H 0.1954 0.3114 0.3170 0.172 Uiso 0.50 1 calc PR F 2
H42E H 0.2267 0.3911 0.3048 0.172 Uiso 0.50 1 calc PR F 2
H42F H 0.2780 0.3094 0.2701 0.172 Uiso 0.50 1 calc PR F 2
C43 C 0.9281(4) 0.2531(4) 0.4205(6) 0.0621(10) Uiso 1 1 d D . .
H43A H 0.9562 0.3089 0.4434 0.075 Uiso 1 1 calc R G 1
H43B H 0.9203 0.2468 0.4829 0.075 Uiso 1 1 calc R G 1
C44 C 0.9873(5) 0.1919(5) 0.3731(7) 0.0825(13) Uiso 0.50 1 d PD H 1
H44A H 0.9802 0.1855 0.3007 0.099 Uiso 0.50 1 calc PR H 1
H44B H 0.9689 0.1381 0.3708 0.099 Uiso 0.50 1 calc PR H 1
C45 C 1.0806(6) 0.2110(9) 0.4256(11) 0.0856(14) Uiso 0.50 1 d PD H 1
H45A H 1.1004 0.2619 0.4218 0.103 Uiso 0.50 1 calc PR H 1
H45B H 1.0871 0.2227 0.4997 0.103 Uiso 0.50 1 calc PR H 1
C46 C 1.1388(9) 0.1461(11) 0.3840(14) 0.0967(18) Uiso 0.50 1 d PD H 1
H46A H 1.1051 0.0921 0.3531 0.116 Uiso 0.50 1 calc PR H 1
H46B H 1.1857 0.1464 0.4424 0.116 Uiso 0.50 1 calc PR H 1
C47 C 1.1795(13) 0.1538(12) 0.3046(16) 0.112(2) Uiso 0.50 1 d PD H 1
H47A H 1.2072 0.2101 0.3310 0.134 Uiso 0.50 1 calc PR H 1
H47B H 1.1340 0.1446 0.2409 0.134 Uiso 0.50 1 calc PR H 1
C48 C 1.2479(13) 0.0911(13) 0.2789(19) 0.115(3) Uiso 0.50 1 d PD H 1
H48A H 1.2716 0.0952 0.2242 0.172 Uiso 0.50 1 calc PR H 1
H48B H 1.2209 0.0355 0.2552 0.172 Uiso 0.50 1 calc PR H 1
H48C H 1.2949 0.1026 0.3409 0.172 Uiso 0.50 1 calc PR H 1
C44' C 0.9873(5) 0.1919(5) 0.3731(7) 0.0825(13) Uiso 0.50 1 d PD H 2
H44C H 1.0266 0.1826 0.4307 0.099 Uiso 0.50 1 calc PR H 2
H44D H 0.9508 0.1398 0.3301 0.099 Uiso 0.50 1 calc PR H 2
C45' C 1.0409(9) 0.2007(9) 0.3116(12) 0.0856(14) Uiso 0.50 1 d PD H 2
H45C H 1.0787 0.2522 0.3527 0.103 Uiso 0.50 1 calc PR H 2
H45D H 1.0030 0.2073 0.2512 0.103 Uiso 0.50 1 calc PR H 2
C46' C 1.0984(8) 0.1314(10) 0.2718(11) 0.0967(18) Uiso 0.50 1 d PD H 2
H46C H 1.0649 0.0784 0.2502 0.116 Uiso 0.50 1 calc PR H 2
H46D H 1.1127 0.1326 0.2094 0.116 Uiso 0.50 1 calc PR H 2
C47' C 1.1812(11) 0.1337(12) 0.3469(14) 0.112(2) Uiso 0.50 1 d PD H 2
H47C H 1.1677 0.1290 0.4078 0.134 Uiso 0.50 1 calc PR H 2
H47D H 1.2144 0.1873 0.3711 0.134 Uiso 0.50 1 calc PR H 2
C48' C 1.2371(12) 0.0642(13) 0.2987(19) 0.115(3) Uiso 0.50 1 d PD H 2
H48D H 1.2902 0.0670 0.3506 0.172 Uiso 0.50 1 calc PR H 2
H48E H 1.2525 0.0699 0.2400 0.172 Uiso 0.50 1 calc PR H 2
H48F H 1.2044 0.0110 0.2746 0.172 Uiso 0.50 1 calc PR H 2
C49 C 0.6885(4) 0.3716(4) 0.1653(6) 0.0447(8) Uiso 0.65 1 d PG I 1
C50 C 0.6772(4) 0.4488(4) 0.2373(5) 0.0447(8) Uiso 0.65 1 d PG I 1
H50 H 0.6490 0.4533 0.2904 0.054 Uiso 0.65 1 calc PR I 1
C51 C 0.7069(4) 0.5194(3) 0.2316(5) 0.0447(8) Uiso 0.65 1 d PG I 1
C52 C 0.7481(4) 0.5129(3) 0.1540(6) 0.0447(8) Uiso 0.65 1 d PG I 1
H52 H 0.7684 0.5611 0.1501 0.054 Uiso 0.65 1 calc PR I 1
C53 C 0.7594(4) 0.4357(4) 0.0820(5) 0.0447(8) Uiso 0.65 1 d PG I 1
C54 C 0.7297(5) 0.3651(3) 0.0877(5) 0.0447(8) Uiso 0.65 1 d PG I 1
H54 H 0.7375 0.3123 0.0385 0.054 Uiso 0.65 1 calc PR I 1
C55 C 0.6920(5) 0.6066(6) 0.3110(7) 0.0447(8) Uiso 0.65 1 d PD I 1
C56 C 0.7492(8) 0.6746(8) 0.3072(11) 0.0875(16) Uiso 0.65 1 d PD I 1
H56A H 0.8107 0.6651 0.3261 0.131 Uiso 0.65 1 calc PR I 1
H56B H 0.7380 0.7286 0.3561 0.131 Uiso 0.65 1 calc PR I 1
H56C H 0.7348 0.6731 0.2371 0.131 Uiso 0.65 1 calc PR I 1
C57 C 0.5977(6) 0.6199(9) 0.2840(11) 0.0875(16) Uiso 0.65 1 d PD I 1
H57A H 0.5868 0.6746 0.3315 0.131 Uiso 0.65 1 calc PR I 1
H57B H 0.5631 0.5778 0.2901 0.131 Uiso 0.65 1 calc PR I 1
H57C H 0.5813 0.6160 0.2128 0.131 Uiso 0.65 1 calc PR I 1
C58 C 0.7212(8) 0.6091(9) 0.4212(9) 0.0875(16) Uiso 0.65 1 d PD I 1
H58A H 0.7832 0.5998 0.4356 0.131 Uiso 0.65 1 calc PR I 1
H58B H 0.6875 0.5661 0.4264 0.131 Uiso 0.65 1 calc PR I 1
H58C H 0.7116 0.6631 0.4715 0.131 Uiso 0.65 1 calc PR I 1
C59 C 0.8011(5) 0.4285(5) -0.0105(7) 0.0447(8) Uiso 0.65 1 d PD I 1
C60 C 0.7365(7) 0.4591(8) -0.0816(10) 0.0875(16) Uiso 0.65 1 d PD I 1
H60A H 0.6820 0.4241 -0.1095 0.131 Uiso 0.65 1 calc PR I 1
H60B H 0.7611 0.4567 -0.1388 0.131 Uiso 0.65 1 calc PR I 1
H60C H 0.7249 0.5161 -0.0421 0.131 Uiso 0.65 1 calc PR I 1
C61 C 0.8871(7) 0.4826(7) 0.0304(11) 0.0875(16) Uiso 0.65 1 d PD I 1
H61A H 0.9290 0.4630 0.0755 0.131 Uiso 0.65 1 calc PR I 1
H61B H 0.8765 0.5398 0.0699 0.131 Uiso 0.65 1 calc PR I 1
H61C H 0.9104 0.4792 -0.0280 0.131 Uiso 0.65 1 calc PR I 1
C62 C 0.8189(8) 0.3390(6) -0.0757(11) 0.0875(16) Uiso 0.65 1 d PD I 1
H62A H 0.7645 0.3039 -0.1028 0.131 Uiso 0.65 1 calc PR I 1
H62B H 0.8613 0.3187 -0.0320 0.131 Uiso 0.65 1 calc PR I 1
H62C H 0.8420 0.3378 -0.1334 0.131 Uiso 0.65 1 calc PR I 1
C49' C 0.7126(9) 0.3707(7) 0.1786(11) 0.0447(8) Uiso 0.35 1 d PG I 2
C50' C 0.7049(8) 0.4485(8) 0.2518(9) 0.0447(8) Uiso 0.35 1 d PG I 2
H50' H 0.6766 0.4542 0.3052 0.054 Uiso 0.35 1 calc PR I 2
C51' C 0.7386(8) 0.5181(6) 0.2470(9) 0.0447(8) Uiso 0.35 1 d PG I 2
C52' C 0.7799(8) 0.5097(7) 0.1689(11) 0.0447(8) Uiso 0.35 1 d PG I 2
H52' H 0.8030 0.5572 0.1656 0.054 Uiso 0.35 1 calc PR I 2
C53' C 0.7876(8) 0.4319(8) 0.0957(9) 0.0447(8) Uiso 0.35 1 d PG I 2
C54' C 0.7539(9) 0.3624(6) 0.1005(10) 0.0447(8) Uiso 0.35 1 d PG I 2
H54' H 0.7592 0.3092 0.0505 0.054 Uiso 0.35 1 calc PR I 2
C55' C 0.7257(9) 0.6073(10) 0.3295(12) 0.0447(8) Uiso 0.35 1 d PD I 2
C56' C 0.6799(14) 0.6581(15) 0.2703(18) 0.0875(16) Uiso 0.35 1 d PD I 2
H56D H 0.6213 0.6325 0.2316 0.131 Uiso 0.35 1 calc PR I 2
H56E H 0.7134 0.6597 0.2220 0.131 Uiso 0.35 1 calc PR I 2
H56F H 0.6757 0.7143 0.3196 0.131 Uiso 0.35 1 calc PR I 2
C57' C 0.6682(13) 0.6018(16) 0.3998(18) 0.0875(16) Uiso 0.35 1 d PD I 2
H57D H 0.6089 0.5812 0.3583 0.131 Uiso 0.35 1 calc PR I 2
H57E H 0.6670 0.6566 0.4541 0.131 Uiso 0.35 1 calc PR I 2
H57F H 0.6921 0.5641 0.4317 0.131 Uiso 0.35 1 calc PR I 2
C58' C 0.8154(10) 0.6464(15) 0.3928(18) 0.0875(16) Uiso 0.35 1 d PD I 2
H58D H 0.8427 0.6136 0.4306 0.131 Uiso 0.35 1 calc PR I 2
H58E H 0.8105 0.7024 0.4421 0.131 Uiso 0.35 1 calc PR I 2
H58F H 0.8510 0.6485 0.3466 0.131 Uiso 0.35 1 calc PR I 2
C59' C 0.8347(9) 0.4246(8) 0.0097(12) 0.0447(8) Uiso 0.35 1 d PD I 2
C60' C 0.9196(12) 0.3871(13) 0.0347(19) 0.0875(16) Uiso 0.35 1 d PD I 2
H60D H 0.9072 0.3331 0.0340 0.131 Uiso 0.35 1 calc PR I 2
H60E H 0.9539 0.4234 0.1033 0.131 Uiso 0.35 1 calc PR I 2
H60F H 0.9526 0.3807 -0.0173 0.131 Uiso 0.35 1 calc PR I 2
C61' C 0.8519(15) 0.5092(9) 0.011(2) 0.0875(16) Uiso 0.35 1 d PD I 2
H61D H 0.7965 0.5313 -0.0083 0.131 Uiso 0.35 1 calc PR I 2
H61E H 0.8866 0.5040 -0.0394 0.131 Uiso 0.35 1 calc PR I 2
H61F H 0.8838 0.5466 0.0800 0.131 Uiso 0.35 1 calc PR I 2
C62' C 0.7775(13) 0.3675(12) -0.0941(16) 0.0875(16) Uiso 0.35 1 d PD I 2
H62D H 0.7235 0.3931 -0.1090 0.131 Uiso 0.35 1 calc PR I 2
H62E H 0.7638 0.3150 -0.0914 0.131 Uiso 0.35 1 calc PR I 2
H62F H 0.8084 0.3576 -0.1488 0.131 Uiso 0.35 1 calc PR I 2
C63 C 0.4580(4) -0.0977(4) 0.2673(5) 0.0456(16) Uani 1 1 d . . .
C64 C 0.4182(5) -0.0677(4) 0.3494(6) 0.059(2) Uani 1 1 d . . .
H64 H 0.4145 -0.0101 0.3834 0.071 Uiso 1 1 calc R . .
C65 C 0.3837(5) -0.1207(4) 0.3828(7) 0.071(2) Uani 1 1 d . . .
H65 H 0.3578 -0.0989 0.4403 0.085 Uiso 1 1 calc R . .
C66 C 0.3867(4) -0.2052(4) 0.3331(6) 0.0544(18) Uani 1 1 d . J .
C67 C 0.4257(4) -0.2355(4) 0.2494(6) 0.0526(18) Uani 1 1 d . . .
H67 H 0.4277 -0.2933 0.2138 0.063 Uiso 1 1 calc R . .
C68 C 0.4613(4) -0.1830(4) 0.2181(6) 0.0520(18) Uani 1 1 d . . .
H68 H 0.4887 -0.2049 0.1620 0.062 Uiso 1 1 calc R . .
C69 C 0.3564(5) -0.2606(4) 0.3704(6) 0.0550(18) Uani 1 1 d . . .
C70 C 0.3326(5) -0.3091(4) 0.3999(6) 0.0592(19) Uani 1 1 d . J .
C71 C 0.1475(5) -0.3929(5) 0.3320(7) 0.075(2) Uani 1 1 d . . .
H71 H 0.1696 -0.3628 0.3002 0.090 Uiso 1 1 calc R J .
C72 C 0.0599(6) -0.4229(6) 0.2981(8) 0.094(3) Uani 1 1 d . J .
H72 H 0.0232 -0.4118 0.2440 0.113 Uiso 1 1 calc R . .
C73 C 0.0268(7) -0.4666(6) 0.3399(10) 0.101(3) Uani 1 1 d . . .
H73 H -0.0327 -0.4865 0.3161 0.121 Uiso 1 1 calc R J .
C74 C 0.0803(7) -0.4821(6) 0.4176(9) 0.093(3) Uani 1 1 d . J .
H74 H 0.0581 -0.5148 0.4462 0.112 Uiso 1 1 calc R . .
C75 C 0.1668(5) -0.4508(5) 0.4557(7) 0.068(2) Uani 1 1 d . . .
H75 H 0.2019 -0.4596 0.5125 0.082 Uiso 1 1 calc R J .
C76 C 0.2016(5) -0.4074(4) 0.4119(6) 0.0527(17) Uani 1 1 d . J .
C77 C 0.3586(4) -0.4749(3) 0.3769(5) 0.0651(11) Uiso 0.50 1 d PG J 1
C78 C 0.3448(4) -0.5461(4) 0.3912(6) 0.0651(11) Uiso 0.50 1 d PG J 1
H78 H 0.3093 -0.5460 0.4359 0.078 Uiso 0.50 1 calc PR J 1
C79 C 0.3829(5) -0.6173(3) 0.3400(6) 0.0651(11) Uiso 0.50 1 d PG J 1
H79 H 0.3735 -0.6659 0.3498 0.078 Uiso 0.50 1 calc PR J 1
C80 C 0.4348(5) -0.6174(3) 0.2745(5) 0.0651(11) Uiso 0.50 1 d PG J 1
H80 H 0.4609 -0.6661 0.2396 0.078 Uiso 0.50 1 calc PR J 1
C81 C 0.4486(4) -0.5462(4) 0.2602(5) 0.0651(11) Uiso 0.50 1 d PG J 1
H81 H 0.4841 -0.5463 0.2155 0.078 Uiso 0.50 1 calc PR J 1
C82 C 0.4105(5) -0.4750(3) 0.3114(5) 0.0651(11) Uiso 0.50 1 d PG J 1
H82 H 0.4200 -0.4264 0.3016 0.078 Uiso 0.50 1 calc PR J 1
C77' C 0.3736(5) -0.4586(3) 0.4014(5) 0.0651(11) Uiso 0.50 1 d PG J 2
C78' C 0.4123(5) -0.4995(4) 0.4614(4) 0.0651(11) Uiso 0.50 1 d PG J 2
H78' H 0.4105 -0.4795 0.5322 0.078 Uiso 0.50 1 calc PR J 2
C79' C 0.4541(5) -0.5703(4) 0.4176(5) 0.0651(11) Uiso 0.50 1 d PG J 2
H79' H 0.4808 -0.5986 0.4588 0.078 Uiso 0.50 1 calc PR J 2
C80' C 0.4572(4) -0.6002(3) 0.3139(5) 0.0651(11) Uiso 0.50 1 d PG J 2
H80' H 0.4858 -0.6486 0.2846 0.078 Uiso 0.50 1 calc PR J 2
C81' C 0.4184(4) -0.5592(3) 0.2539(4) 0.0651(11) Uiso 0.50 1 d PG J 2
H81' H 0.4203 -0.5792 0.1831 0.078 Uiso 0.50 1 calc PR J 2
C82' C 0.3767(4) -0.4884(4) 0.2976(5) 0.0651(11) Uiso 0.50 1 d PG J 2
H82' H 0.3499 -0.4601 0.2564 0.078 Uiso 0.50 1 calc PR J 2

loop_
_atom_site_aniso_label
_atom_site_aniso_U_11
_atom_site_aniso_U_22
_atom_site_aniso_U_33
_atom_site_aniso_U_23
_atom_site_aniso_U_13
_atom_site_aniso_U_12
Zn1 0.0457(5) 0.0294(4) 0.0552(6) 0.0159(3) 0.0108(4) -0.0001(3)
P1 0.0641(13) 0.0626(12) 0.0621(14) 0.0310(11) 0.0203(11) 0.0008(10)
O1 0.055(3) 0.045(3) 0.069(3) 0.020(3) 0.021(3) 0.003(2)
C83 0.125(8) 0.074(6) 0.089(7) 0.016(6) 0.051(7) 0.003(6)
N1 0.052(3) 0.033(3) 0.058(4) 0.020(3) 0.015(3) -0.001(2)
N2 0.039(3) 0.034(3) 0.056(4) 0.016(3) 0.012(3) -0.003(2)
N3 0.045(3) 0.032(3) 0.052(4) 0.011(3) 0.008(3) 0.001(2)
N4 0.054(3) 0.033(3) 0.057(4) 0.017(3) 0.013(3) -0.001(2)
C1 0.048(4) 0.036(3) 0.066(5) 0.016(3) 0.014(4) -0.004(3)
C2 0.043(4) 0.040(3) 0.066(5) 0.017(3) 0.007(3) -0.006(3)
C3 0.047(4) 0.033(3) 0.054(4) 0.012(3) 0.013(3) 0.001(3)
C4 0.048(4) 0.041(3) 0.062(5) 0.026(3) 0.008(3) 0.000(3)
C5 0.052(4) 0.032(3) 0.057(4) 0.017(3) 0.016(3) 0.000(3)
C6 0.054(4) 0.026(3) 0.043(4) 0.010(3) 0.015(3) -0.002(3)
C7 0.041(3) 0.027(3) 0.047(4) 0.008(3) 0.014(3) 0.002(3)
C8 0.045(4) 0.024(3) 0.055(4) 0.011(3) 0.012(3) 0.001(3)
C9 0.053(4) 0.027(3) 0.049(4) 0.006(3) 0.010(3) -0.004(3)
C10 0.051(4) 0.034(3) 0.053(5) 0.003(3) 0.007(3) -0.002(3)
C11 0.054(4) 0.039(3) 0.042(4) 0.004(3) 0.005(3) 0.004(3)
C12 0.059(4) 0.038(3) 0.052(5) 0.016(3) 0.007(4) 0.002(3)
C13 0.064(5) 0.038(3) 0.047(4) 0.020(3) 0.015(4) 0.008(3)
C14 0.077(5) 0.039(4) 0.042(4) 0.014(3) 0.007(4) 0.008(3)
C15 0.095(6) 0.037(4) 0.052(5) 0.020(4) 0.020(4) 0.006(4)
C16 0.072(5) 0.038(3) 0.049(4) 0.016(3) 0.021(4) 0.002(3)
C17 0.078(5) 0.031(3) 0.052(5) 0.013(3) 0.024(4) -0.002(3)
C18 0.064(5) 0.031(3) 0.063(5) 0.018(3) 0.023(4) -0.006(3)
C19 0.068(5) 0.037(3) 0.066(5) 0.013(4) 0.025(4) -0.015(3)
C20 0.042(4) 0.040(4) 0.078(5) 0.018(4) 0.017(4) -0.007(3)
C21 0.065(5) 0.049(4) 0.076(6) 0.035(4) 0.014(4) -0.009(3)
C22 0.059(4) 0.034(3) 0.084(6) 0.016(4) 0.006(4) -0.011(3)
C23 0.099(6) 0.044(4) 0.061(5) 0.030(4) 0.020(5) 0.006(4)
C24 0.068(5) 0.052(4) 0.092(7) 0.027(4) 0.021(5) -0.013(4)
C63 0.048(4) 0.031(3) 0.057(4) 0.018(3) 0.010(3) -0.002(3)
C64 0.068(5) 0.030(3) 0.083(6) 0.013(4) 0.040(4) 0.004(3)
C65 0.078(5) 0.045(4) 0.099(7) 0.021(4) 0.051(5) 0.003(4)
C66 0.049(4) 0.045(4) 0.072(5) 0.024(4) 0.017(4) -0.004(3)
C67 0.056(4) 0.034(3) 0.060(5) 0.013(3) 0.009(4) -0.010(3)
C68 0.058(4) 0.031(3) 0.066(5) 0.015(3) 0.021(4) -0.002(3)
C69 0.053(4) 0.041(4) 0.072(5) 0.017(4) 0.027(4) -0.002(3)
C70 0.049(4) 0.058(4) 0.067(5) 0.020(4) 0.014(4) -0.004(3)
C71 0.060(5) 0.085(6) 0.077(6) 0.029(5) 0.015(5) -0.021(4)
C72 0.082(7) 0.104(8) 0.081(7) 0.033(6) -0.008(5) -0.015(6)
C73 0.096(8) 0.089(7) 0.116(9) 0.037(7) 0.026(7) -0.040(6)
C74 0.108(8) 0.081(6) 0.106(8) 0.044(6) 0.041(7) -0.025(6)
C75 0.075(5) 0.064(5) 0.082(6) 0.040(5) 0.029(5) -0.009(4)
C76 0.067(5) 0.050(4) 0.043(4) 0.019(3) 0.015(4) 0.000(3)

loop_
_atom_type_symbol
_atom_type_description
_atom_type_scat_dispersion_real
_atom_type_scat_dispersion_imag
_atom_type_scat_source
C C 0.0033 0.0016 'International Tables Vol C Tables 4.2.6.8 and 6.1.1.4'
H H 0.0000 0.0000 'International Tables Vol C Tables 4.2.6.8 and 6.1.1.4'
N N 0.0061 0.0033 'International Tables Vol C Tables 4.2.6.8 and 6.1.1.4'
P P 0.1023 0.0942 'International Tables Vol C Tables 4.2.6.8 and 6.1.1.4'
Zn Zn 0.2839 1.4301 'International Tables Vol C Tables 4.2.6.8 and 6.1.1.4'
O O 0.0106 0.0060 'International Tables Vol C Tables 4.2.6.8 and 6.1.1.4'

loop_
_geom_angle_atom_site_label_1
_geom_angle_atom_site_label_2
_geom_angle_atom_site_label_3
_geom_angle
_geom_angle_site_symmetry_1
_geom_angle_site_symmetry_3
_geom_angle_publ_flag
N3 Zn1 N4 92.7(2) . . ?
N3 Zn1 N1 168.8(2) . . ?
N4 Zn1 N1 87.3(2) . . ?
N3 Zn1 N2 86.5(2) . . ?
N4 Zn1 N2 170.0(2) . . ?
N1 Zn1 N2 91.6(2) . . ?
N3 Zn1 O1 99.41(19) . . ?
N4 Zn1 O1 94.98(19) . . ?
N1 Zn1 O1 91.73(19) . . ?
N2 Zn1 O1 95.02(19) . . ?
C77' P1 C70 101.4(3) . . ?
C77' P1 C76 106.9(3) . . ?
C70 P1 C76 104.4(3) . . ?
C77' P1 C77 10.78(5) . . ?
C70 P1 C77 101.3(3) . . ?
C76 P1 C77 96.7(3) . . ?
C77' P1 H100 104(3) . . ?
C70 P1 H100 120(3) . . ?
C76 P1 H100 119(3) . . ?
C77 P1 H100 112(3) . . ?
C83 O1 Zn1 120.8(5) . . ?
O1 C83 H83A 109.5 . . ?
O1 C83 H83B 109.5 . . ?
H83A C83 H83B 109.5 . . ?
O1 C83 H83C 109.5 . . ?
H83A C83 H83C 109.5 . . ?
H83B C83 H83C 109.5 . . ?
C1 N1 C18 106.6(5) . . ?
C1 N1 Zn1 124.6(4) . . ?
C18 N1 Zn1 128.8(5) . . ?
C3 N2 C6 106.1(5) . . ?
C3 N2 Zn1 124.3(4) . . ?
C6 N2 Zn1 129.0(4) . . ?
C11 N3 C8 106.7(5) . . ?
C11 N3 Zn1 123.3(4) . . ?
C8 N3 Zn1 129.9(5) . . ?
C13 N4 C16 107.2(5) . . ?
C13 N4 Zn1 123.3(4) . . ?
C16 N4 Zn1 129.1(5) . . ?
N1 C1 C2 125.3(6) . . ?
N1 C1 C20 110.7(6) . . ?
C2 C1 C20 123.9(7) . . ?
C1 C2 C3 128.8(7) . . ?
C1 C2 H2 115.6 . . ?
C3 C2 H2 115.6 . . ?
N2 C3 C2 124.9(6) . . ?
N2 C3 C4 110.5(5) . . ?
C2 C3 C4 124.6(6) . . ?
C5 C4 C3 106.9(6) . . ?
C5 C4 C25 128.9(6) . . ?
C3 C4 C25 124.2(6) . . ?
C4 C5 C6 107.8(5) . . ?
C4 C5 C21 121.8(6) . . ?
C6 C5 C21 130.4(6) . . ?
N2 C6 C7 123.6(6) . . ?
N2 C6 C5 108.8(5) . . ?
C7 C6 C5 127.7(5) . . ?
C8 C7 C6 125.5(5) . . ?
C8 C7 C63 117.5(5) . . ?
C6 C7 C63 116.9(6) . . ?
N3 C8 C7 123.5(5) . . ?
N3 C8 C9 109.0(6) . . ?
C7 C8 C9 127.5(5) . . ?
C10 C9 C8 107.4(5) . . ?
C10 C9 C22 122.8(6) . . ?
C8 C9 C22 129.8(6) . . ?
C9 C10 C11 106.8(6) . . ?
C9 C10 C31 129.7(6) . . ?
C11 C10 C31 123.5(6) . . ?
N3 C11 C12 125.6(6) . . ?
N3 C11 C10 110.1(6) . . ?
C12 C11 C10 124.2(7) . . ?
C13 C12 C11 129.4(7) . . ?
C13 C12 H12 115.3 . . ?
C11 C12 H12 115.3 . . ?
C12 C13 N4 125.4(6) . . ?
C12 C13 C14 124.8(7) . . ?
N4 C13 C14 109.8(6) . . ?
C15 C14 C13 107.2(6) . . ?
C15 C14 C37 127.9(6) . . ?
C13 C14 C37 124.9(7) . . ?
C14 C15 C16 107.1(6) . . ?
C14 C15 C23 123.3(7) . . ?
C16 C15 C23 129.6(7) . . ?
N4 C16 C17 123.3(6) . . ?
N4 C16 C15 108.5(6) . . ?
C17 C16 C15 128.2(6) . . ?
C16 C17 C18 126.2(6) . . ?
C16 C17 C49 112.4(6) . . ?
C18 C17 C49 121.4(6) . . ?
C16 C17 C49' 126.6(8) . . ?
C18 C17 C49' 107.1(8) . . ?
C49 C17 C49' 14.6(6) . . ?
N1 C18 C17 123.9(6) . . ?
N1 C18 C19 109.2(6) . . ?
C17 C18 C19 127.0(6) . . ?
C20 C19 C18 106.7(5) . . ?
C20 C19 C24 123.0(7) . . ?
C18 C19 C24 130.2(7) . . ?
C19 C20 C1 106.8(6) . . ?
C19 C20 C43 128.0(6) . . ?
C1 C20 C43 125.2(6) . . ?
C5 C21 H21A 109.5 . . ?
C5 C21 H21B 109.5 . . ?
H21A C21 H21B 109.5 . . ?
C5 C21 H21C 109.5 . . ?
H21A C21 H21C 109.5 . . ?
H21B C21 H21C 109.5 . . ?
C9 C22 H22A 109.5 . . ?
C9 C22 H22B 109.5 . . ?
H22A C22 H22B 109.5 . . ?
C9 C22 H22C 109.5 . . ?
H22A C22 H22C 109.5 . . ?
H22B C22 H22C 109.5 . . ?
C15 C23 H23A 109.5 . . ?
C15 C23 H23B 109.5 . . ?
H23A C23 H23B 109.5 . . ?
C15 C23 H23C 109.5 . . ?
H23A C23 H23C 109.5 . . ?
H23B C23 H23C 109.5 . . ?
C19 C24 H24A 109.5 . . ?
C19 C24 H24B 109.5 . . ?
H24A C24 H24B 109.5 . . ?
C19 C24 H24C 109.5 . . ?
H24A C24 H24C 109.5 . . ?
H24B C24 H24C 109.5 . . ?
C26 C25 C4 114.4(6) . . ?
C26 C25 H25A 108.7 . . ?
C4 C25 H25A 108.7 . . ?
C26 C25 H25B 108.7 . . ?
C4 C25 H25B 108.7 . . ?
H25A C25 H25B 107.6 . . ?
C25 C26 C27 117.1(6) . . ?
C25 C26 H26A 108.0 . . ?
C27 C26 H26A 108.0 . . ?
C25 C26 H26B 108.0 . . ?
C27 C26 H26B 108.0 . . ?
H26A C26 H26B 107.3 . . ?
C26 C27 C28 108.2(6) . . ?
C26 C27 H27A 110.1 . . ?
C28 C27 H27A 110.1 . . ?
C26 C27 H27B 110.1 . . ?
C28 C27 H27B 110.1 . . ?
H27A C27 H27B 108.4 . . ?
C29 C28 C27 109.6(9) . . ?
C29 C28 H28A 109.8 . . ?
C27 C28 H28A 109.8 . . ?
C29 C28 H28B 109.8 . . ?
C27 C28 H28B 109.8 . . ?
H28A C28 H28B 108.2 . . ?
C30 C29 C28 114.9(10) . . ?
C30 C29 H29A 108.5 . . ?
C28 C29 H29A 108.5 . . ?
C30 C29 H29B 108.6 . . ?
C28 C29 H29B 108.6 . . ?
H29A C29 H29B 107.5 . . ?
C29 C30 H30A 109.5 . . ?
C29 C30 H30B 109.5 . . ?
H30A C30 H30B 109.5 . . ?
C29 C30 H30C 109.5 . . ?
H30A C30 H30C 109.5 . . ?
H30B C30 H30C 109.5 . . ?
C29' C28' H28C 108.5 . . ?
C29' C28' H28D 108.6 . . ?
H28C C28' H28D 107.5 . . ?
C28' C29' C30' 113.7(10) . . ?
C28' C29' H29C 108.8 . . ?
C30' C29' H29C 108.9 . . ?
C28' C29' H29D 108.8 . . ?
C30' C29' H29D 108.8 . . ?
H29C C29' H29D 107.7 . . ?
C29' C30' H30D 109.5 . . ?
C29' C30' H30E 109.5 . . ?
H30D C30' H30E 109.5 . . ?
C29' C30' H30F 109.4 . . ?
H30D C30' H30F 109.5 . . ?
H30E C30' H30F 109.5 . . ?
C10 C31 C32 114.0(6) . . ?
C10 C31 H31A 108.7 . . ?
C32 C31 H31A 108.7 . . ?
C10 C31 H31B 108.7 . . ?
C32 C31 H31B 108.7 . . ?
H31A C31 H31B 107.6 . . ?
C33 C32 C31 112.4(6) . . ?
C33 C32 H32A 109.1 . . ?
C31 C32 H32A 109.1 . . ?
C33 C32 H32B 109.1 . . ?
C31 C32 H32B 109.1 . . ?
H32A C32 H32B 107.9 . . ?
C34 C33 C32 114.7(6) . . ?
C34 C33 H33A 108.6 . . ?
C32 C33 H33A 108.6 . . ?
C34 C33 H33B 108.6 . . ?
C32 C33 H33B 108.6 . . ?
H33A C33 H33B 107.6 . . ?
C35 C34 C33 120.1(7) . . ?
C35 C34 H34A 107.3 . . ?
C33 C34 H34A 107.3 . . ?
C35 C34 H34B 107.3 . . ?
C33 C34 H34B 107.3 . . ?
H34A C34 H34B 106.9 . . ?
C34 C35 C36 116.5(9) . . ?
C34 C35 H35A 108.2 . . ?
C36 C35 H35A 108.2 . . ?
C34 C35 H35B 108.2 . . ?
C36 C35 H35B 108.2 . . ?
H35A C35 H35B 107.3 . . ?
C35 C36 H36A 109.5 . . ?
C35 C36 H36B 109.5 . . ?
H36A C36 H36B 109.5 . . ?
C35 C36 H36C 109.5 . . ?
H36A C36 H36C 109.5 . . ?
H36B C36 H36C 109.5 . . ?
C36' C35' H35C 109.2 . . ?
C36' C35' H35D 109.2 . . ?
H35C C35' H35D 107.9 . . ?
C35' C36' H36D 109.5 . . ?
C35' C36' H36E 109.5 . . ?
H36D C36' H36E 109.5 . . ?
C35' C36' H36F 109.5 . . ?
H36D C36' H36F 109.5 . . ?
H36E C36' H36F 109.5 . . ?
C14 C37 C38 114.7(7) . . ?
C14 C37 H37A 108.6 . . ?
C38 C37 H37A 108.6 . . ?
C14 C37 H37B 108.6 . . ?
C38 C37 H37B 108.6 . . ?
H37A C37 H37B 107.6 . . ?
C39 C38 C37 113.7(7) . . ?
C39 C38 H38A 108.8 . . ?
C37 C38 H38A 108.8 . . ?
C39 C38 H38B 108.8 . . ?
C37 C38 H38B 108.8 . . ?
H38A C38 H38B 107.7 . . ?
C38 C39 C40 113.4(8) . . ?
C38 C39 H39A 108.9 . . ?
C40 C39 H39A 108.9 . . ?
C38 C39 H39B 108.9 . . ?
C40 C39 H39B 108.9 . . ?
H39A C39 H39B 107.7 . . ?
C41 C40 C39 112.4(8) . . ?
C41 C40 H40A 109.1 . . ?
C39 C40 H40A 109.1 . . ?
C41 C40 H40B 109.1 . . ?
C39 C40 H40B 109.1 . . ?
H40A C40 H40B 107.9 . . ?
C42 C41 C40 114.6(9) . . ?
C42 C41 H41A 108.6 . . ?
C40 C41 H41A 108.6 . . ?
C42 C41 H41B 108.6 . . ?
C40 C41 H41B 108.6 . . ?
H41A C41 H41B 107.6 . . ?
C41 C42 H42A 109.5 . . ?
C41 C42 H42B 109.5 . . ?
H42A C42 H42B 109.5 . . ?
C41 C42 H42C 109.5 . . ?
H42A C42 H42C 109.5 . . ?
H42B C42 H42C 109.5 . . ?
H42D C42' H42E 109.5 . . ?
H42D C42' H42F 109.5 . . ?
H42E C42' H42F 109.5 . . ?
C44 C43 C20 115.2(6) . . ?
C44 C43 H43A 108.5 . . ?
C20 C43 H43A 108.5 . . ?
C44 C43 H43B 108.5 . . ?
C20 C43 H43B 108.5 . . ?
H43A C43 H43B 107.5 . . ?
C43 C44 C45 115.9(7) . . ?
C43 C44 H44A 108.3 . . ?
C45 C44 H44A 108.3 . . ?
C43 C44 H44B 108.3 . . ?
C45 C44 H44B 108.3 . . ?
H44A C44 H44B 107.4 . . ?
C46 C45 C44 115.8(9) . . ?
C46 C45 H45A 108.3 . . ?
C44 C45 H45A 108.3 . . ?
C46 C45 H45B 108.3 . . ?
C44 C45 H45B 108.3 . . ?
H45A C45 H45B 107.4 . . ?
C45 C46 C47 115.5(9) . . ?
C45 C46 H46A 108.4 . . ?
C47 C46 H46A 108.4 . . ?
C45 C46 H46B 108.4 . . ?
C47 C46 H46B 108.4 . . ?
H46A C46 H46B 107.5 . . ?
C46 C47 C48 110.7(9) . . ?
C46 C47 H47A 109.5 . . ?
C48 C47 H47A 109.5 . . ?
C46 C47 H47B 109.5 . . ?
C48 C47 H47B 109.5 . . ?
H47A C47 H47B 108.1 . . ?
C47 C48 H48A 109.5 . . ?
C47 C48 H48B 109.5 . . ?
H48A C48 H48B 109.5 . . ?
C47 C48 H48C 109.5 . . ?
H48A C48 H48C 109.5 . . ?
H48B C48 H48C 109.5 . . ?
C46' C45' H45C 108.1 . . ?
C46' C45' H45D 108.1 . . ?
H45C C45' H45D 107.3 . . ?
C47' C46' C45' 115.3(9) . . ?
C47' C46' H46C 108.4 . . ?
C45' C46' H46C 108.4 . . ?
C47' C46' H46D 108.5 . . ?
C45' C46' H46D 108.5 . . ?
H46C C46' H46D 107.5 . . ?
C46' C47' C48' 111.8(10) . . ?
C46' C47' H47C 109.3 . . ?
C48' C47' H47C 109.3 . . ?
C46' C47' H47D 109.2 . . ?
C48' C47' H47D 109.3 . . ?
H47C C47' H47D 107.9 . . ?
C47' C48' H48D 109.5 . . ?
C47' C48' H48E 109.5 . . ?
H48D C48' H48E 109.5 . . ?
C47' C48' H48F 109.5 . . ?
H48D C48' H48F 109.5 . . ?
H48E C48' H48F 109.5 . . ?
C50 C49 C54 120.0 . . ?
C50 C49 C17 120.9(5) . . ?
C54 C49 C17 118.9(5) . . ?
C51 C50 C49 120.0 . . ?
C51 C50 H50 120.0 . . ?
C49 C50 H50 120.0 . . ?
C50 C51 C52 120.0 . . ?
C50 C51 C55 120.1(5) . . ?
C52 C51 C55 119.9(5) . . ?
C53 C52 C51 120.0 . . ?
C53 C52 H52 120.0 . . ?
C51 C52 H52 120.0 . . ?
C52 C53 C54 120.0 . . ?
C52 C53 C59 119.8(5) . . ?
C54 C53 C59 120.1(5) . . ?
C53 C54 C49 120.0 . . ?
C53 C54 H54 120.0 . . ?
C49 C54 H54 120.0 . . ?
C57 C55 C58 112.0(7) . . ?
C57 C55 C56 110.9(7) . . ?
C58 C55 C56 106.8(7) . . ?
C57 C55 C51 107.7(8) . . ?
C58 C55 C51 108.6(8) . . ?
C56 C55 C51 110.7(8) . . ?
C55 C56 H56A 109.4 . . ?
C55 C56 H56B 109.5 . . ?
H56A C56 H56B 109.5 . . ?
C55 C56 H56C 109.5 . . ?
H56A C56 H56C 109.5 . . ?
H56B C56 H56C 109.5 . . ?
C55 C57 H57A 109.5 . . ?
C55 C57 H57B 109.5 . . ?
H57A C57 H57B 109.5 . . ?
C55 C57 H57C 109.4 . . ?
H57A C57 H57C 109.5 . . ?
H57B C57 H57C 109.5 . . ?
C55 C58 H58A 109.5 . . ?
C55 C58 H58B 109.4 . . ?
H58A C58 H58B 109.5 . . ?
C55 C58 H58C 109.5 . . ?
H58A C58 H58C 109.5 . . ?
H58B C58 H58C 109.5 . . ?
C60 C59 C61 108.9(7) . . ?
C60 C59 C62 108.1(7) . . ?
C61 C59 C62 108.5(7) . . ?
C60 C59 C53 107.6(8) . . ?
C61 C59 C53 110.7(8) . . ?
C62 C59 C53 112.9(8) . . ?
C59 C60 H60A 109.5 . . ?
C59 C60 H60B 109.5 . . ?
H60A C60 H60B 109.5 . . ?
C59 C60 H60C 109.5 . . ?
H60A C60 H60C 109.5 . . ?
H60B C60 H60C 109.5 . . ?
C59 C61 H61A 109.5 . . ?
C59 C61 H61B 109.5 . . ?
H61A C61 H61B 109.5 . . ?
C59 C61 H61C 109.5 . . ?
H61A C61 H61C 109.5 . . ?
H61B C61 H61C 109.5 . . ?
C59 C62 H62A 109.5 . . ?
C59 C62 H62B 109.5 . . ?
H62A C62 H62B 109.5 . . ?
C59 C62 H62C 109.5 . . ?
H62A C62 H62C 109.5 . . ?
H62B C62 H62C 109.5 . . ?
C50' C49' C54' 120.0 . . ?
C50' C49' C17 119.5(9) . . ?
C54' C49' C17 119.9(9) . . ?
C49' C50' C51' 120.0 . . ?
C49' C50' H50' 120.0 . . ?
C51' C50' H50' 120.0 . . ?
C50' C51' C52' 120.0 . . ?
C50' C51' C55' 119.1(9) . . ?
C52' C51' C55' 120.8(9) . . ?
C53' C52' C51' 120.0 . . ?
C53' C52' H52' 120.0 . . ?
C51' C52' H52' 120.0 . . ?
C54' C53' C52' 120.0 . . ?
C54' C53' C59' 121.2(9) . . ?
C52' C53' C59' 118.8(9) . . ?
C53' C54' C49' 120.0 . . ?
C53' C54' H54' 120.0 . . ?
C49' C54' H54' 120.0 . . ?
C58' C55' C56' 111.0(9) . . ?
C58' C55' C57' 110.9(9) . . ?
C56' C55' C57' 107.9(8) . . ?
C58' C55' C51' 106.9(13) . . ?
C56' C55' C51' 108.6(14) . . ?
C57' C55' C51' 111.7(13) . . ?
C55' C56' H56D 109.7 . . ?
C55' C56' H56E 109.4 . . ?
H56D C56' H56E 109.5 . . ?
C55' C56' H56F 109.4 . . ?
H56D C56' H56F 109.5 . . ?
H56E C56' H56F 109.5 . . ?
C55' C57' H57D 109.3 . . ?
C55' C57' H57E 109.5 . . ?
H57D C57' H57E 109.5 . . ?
C55' C57' H57F 109.6 . . ?
H57D C57' H57F 109.5 . . ?
H57E C57' H57F 109.5 . . ?
C55' C58' H58D 109.3 . . ?
C55' C58' H58E 109.5 . . ?
H58D C58' H58E 109.5 . . ?
C55' C58' H58F 109.6 . . ?
H58D C58' H58F 109.5 . . ?
H58E C58' H58F 109.5 . . ?
C60' C59' C62' 110.9(9) . . ?
C60' C59' C61' 110.8(9) . . ?
C62' C59' C61' 110.8(9) . . ?
C60' C59' C53' 105.4(13) . . ?
C62' C59' C53' 108.0(14) . . ?
C61' C59' C53' 110.8(14) . . ?
C59' C60' H60D 109.5 . . ?
C59' C60' H60E 109.5 . . ?
H60D C60' H60E 109.5 . . ?
C59' C60' H60F 109.5 . . ?
H60D C60' H60F 109.5 . . ?
H60E C60' H60F 109.5 . . ?
C59' C61' H61D 109.5 . . ?
C59' C61' H61E 109.5 . . ?
H61D C61' H61E 109.5 . . ?
C59' C61' H61F 109.5 . . ?
H61D C61' H61F 109.5 . . ?
H61E C61' H61F 109.5 . . ?
C59' C62' H62D 109.5 . . ?
C59' C62' H62E 109.5 . . ?
H62D C62' H62E 109.5 . . ?
C59' C62' H62F 109.5 . . ?
H62D C62' H62F 109.5 . . ?
H62E C62' H62F 109.5 . . ?
C64 C63 C68 118.0(6) . . ?
C64 C63 C7 119.3(5) . . ?
C68 C63 C7 122.6(6) . . ?
C63 C64 C65 121.0(6) . . ?
C63 C64 H64 119.5 . . ?
C65 C64 H64 119.5 . . ?
C66 C65 C64 120.6(7) . . ?
C66 C65 H65 119.7 . . ?
C64 C65 H65 119.7 . . ?
C65 C66 C67 118.4(6) . . ?
C65 C66 C69 121.5(7) . . ?
C67 C66 C69 119.9(6) . . ?
C68 C67 C66 120.8(6) . . ?
C68 C67 H67 119.6 . . ?
C66 C67 H67 119.6 . . ?
C67 C68 C63 121.2(7) . . ?
C67 C68 H68 119.4 . . ?
C63 C68 H68 119.4 . . ?
C70 C69 C66 177.9(8) . . ?
C69 C70 P1 169.2(7) . . ?
C76 C71 C72 119.9(8) . . ?
C76 C71 H71 120.0 . . ?
C72 C71 H71 120.0 . . ?
C73 C72 C71 121.7(10) . . ?
C73 C72 H72 119.2 . . ?
C71 C72 H72 119.2 . . ?
C72 C73 C74 118.6(9) . . ?
C72 C73 H73 120.7 . . ?
C74 C73 H73 120.7 . . ?
C73 C74 C75 121.2(8) . . ?
C73 C74 H74 119.4 . . ?
C75 C74 H74 119.4 . . ?
C76 C75 C74 120.4(8) . . ?
C76 C75 H75 119.8 . . ?
C74 C75 H75 119.8 . . ?
C75 C76 C71 118.1(7) . . ?
C75 C76 P1 117.9(6) . . ?
C71 C76 P1 124.1(5) . . ?
C78 C77 C82 120.0 . . ?
C78 C77 P1 119.0(3) . . ?
C82 C77 P1 120.6(3) . . ?
C79 C78 C77 120.0 . . ?
C79 C78 H78 120.0 . . ?
C77 C78 H78 120.0 . . ?
C78 C79 C80 120.0 . . ?
C78 C79 H79 120.0 . . ?
C80 C79 H79 120.0 . . ?
C81 C80 C79 120.0 . . ?
C81 C80 H80 120.0 . . ?
C79 C80 H80 120.0 . . ?
C80 C81 C82 120.0 . . ?
C80 C81 H81 120.0 . . ?
C82 C81 H81 120.0 . . ?
C81 C82 C77 120.0 . . ?
C81 C82 H82 120.0 . . ?
C77 C82 H82 120.0 . . ?
C78' C77' C82' 119.8 . . ?
C78' C77' P1 116.3(4) . . ?
C82' C77' P1 123.7(4) . . ?
C77' C78' C79' 119.6 . . ?
C77' C78' H78' 120.2 . . ?
C79' C78' H78' 120.2 . . ?
C78' C79' C80' 120.6 . . ?
C78' C79' H79' 119.7 . . ?
C80' C79' H79' 119.7 . . ?
C81' C80' C79' 119.8 . . ?
C81' C80' H80' 120.1 . . ?
C79' C80' H80' 120.1 . . ?
C80' C81' C82' 119.6 . . ?
C80' C81' H81' 120.2 . . ?
C82' C81' H81' 120.2 . . ?
C81' C82' C77' 120.6 . . ?
C81' C82' H82' 119.7 . . ?
C77' C82' H82' 119.7 . . ?

loop_
_geom_bond_atom_site_label_1
_geom_bond_atom_site_label_2
_geom_bond_distance
_geom_bond_site_symmetry_2
_geom_bond_publ_flag
Zn1 N3 2.051(5) . ?
Zn1 N4 2.058(5) . ?
Zn1 N1 2.070(5) . ?
Zn1 N2 2.077(5) . ?
Zn1 O1 2.206(5) . ?
P1 C77' 1.759(5) . ?
P1 C70 1.761(7) . ?
P1 C76 1.810(8) . ?
P1 C77 1.932(5) . ?
P1 H100 1.36(8) . ?
O1 C83 1.410(9) . ?
C83 H83A 0.9800 . ?
C83 H83B 0.9800 . ?
C83 H83C 0.9800 . ?
N1 C1 1.370(9) . ?
N1 C18 1.376(7) . ?
N2 C3 1.373(8) . ?
N2 C6 1.387(7) . ?
N3 C11 1.377(9) . ?
N3 C8 1.390(7) . ?
N4 C13 1.372(9) . ?
N4 C16 1.391(7) . ?
C1 C2 1.388(9) . ?
C1 C20 1.430(8) . ?
C2 C3 1.404(8) . ?
C2 H2 0.9500 . ?
C3 C4 1.430(9) . ?
C4 C5 1.351(9) . ?
C4 C25 1.513(10) . ?
C5 C6 1.445(9) . ?
C5 C21 1.525(8) . ?
C6 C7 1.415(9) . ?
C7 C8 1.416(9) . ?
C7 C63 1.490(8) . ?
C8 C9 1.457(9) . ?
C9 C10 1.366(9) . ?
C9 C22 1.510(8) . ?
C10 C11 1.451(9) . ?
C10 C31 1.500(10) . ?
C11 C12 1.378(9) . ?
C12 C13 1.371(9) . ?
C12 H12 0.9500 . ?
C13 C14 1.456(9) . ?
C14 C15 1.361(10) . ?
C14 C37 1.500(10) . ?
C15 C16 1.470(10) . ?
C15 C23 1.500(8) . ?
C16 C17 1.400(10) . ?
C17 C18 1.428(10) . ?
C17 C49 1.485(8) . ?
C17 C49' 1.537(11) . ?
C18 C19 1.459(10) . ?
C19 C20 1.368(10) . ?
C19 C24 1.514(8) . ?
C20 C43 1.510(10) . ?
C21 H21A 0.9800 . ?
C21 H21B 0.9800 . ?
C21 H21C 0.9800 . ?
C22 H22A 0.9800 . ?
C22 H22B 0.9800 . ?
C22 H22C 0.9800 . ?
C23 H23A 0.9800 . ?
C23 H23B 0.9800 . ?
C23 H23C 0.9800 . ?
C24 H24A 0.9800 . ?
C24 H24B 0.9800 . ?
C24 H24C 0.9800 . ?
C25 C26 1.467(7) . ?
C25 H25A 0.9900 . ?
C25 H25B 0.9900 . ?
C26 C27 1.481(6) . ?
C26 H26A 0.9900 . ?
C26 H26B 0.9900 . ?
C27 C28 1.562(9) . ?
C27 H27A 0.9900 . ?
C27 H27B 0.9900 . ?
C28 C29 1.496(10) . ?
C28 H28A 0.9900 . ?
C28 H28B 0.9900 . ?
C29 C30 1.489(9) . ?
C29 H29A 0.9900 . ?
C29 H29B 0.9900 . ?
C30 H30A 0.9800 . ?
C30 H30B 0.9800 . ?
C30 H30C 0.9800 . ?
C28' C29' 1.487(10) . ?
C28' H28C 0.9900 . ?
C28' H28D 0.9900 . ?
C29' C30' 1.503(10) . ?
C29' H29C 0.9900 . ?
C29' H29D 0.9900 . ?
C30' H30D 0.9800 . ?
C30' H30E 0.9800 . ?
C30' H30F 0.9800 . ?
C31 C32 1.521(7) . ?
C31 H31A 0.9900 . ?
C31 H31B 0.9900 . ?
C32 C33 1.517(8) . ?
C32 H32A 0.9900 . ?
C32 H32B 0.9900 . ?
C33 C34 1.477(7) . ?
C33 H33A 0.9900 . ?
C33 H33B 0.9900 . ?
C34 C35 1.443(9) . ?
C34 H34A 0.9900 . ?
C34 H34B 0.9900 . ?
C35 C36 1.508(9) . ?
C35 H35A 0.9900 . ?
C35 H35B 0.9900 . ?
C36 H36A 0.9800 . ?
C36 H36B 0.9800 . ?
C36 H36C 0.9800 . ?
C35' C36' 1.521(10) . ?
C35' H35C 0.9900 . ?
C35' H35D 0.9900 . ?
C36' H36D 0.9800 . ?
C36' H36E 0.9800 . ?
C36' H36F 0.9800 . ?
C37 C38 1.534(11) . ?
C37 H37A 0.9900 . ?
C37 H37B 0.9900 . ?
C38 C39 1.505(11) . ?
C38 H38A 0.9900 . ?
C38 H38B 0.9900 . ?
C39 C40 1.536(12) . ?
C39 H39A 0.9900 . ?
C39 H39B 0.9900 . ?
C40 C41 1.513(12) . ?
C40 H40A 0.9900 . ?
C40 H40B 0.9900 . ?
C41 C42 1.474(9) . ?
C41 H41A 0.9900 . ?
C41 H41B 0.9900 . ?
C42 H42A 0.9800 . ?
C42 H42B 0.9800 . ?
C42 H42C 0.9800 . ?
C42' H42D 0.9800 . ?
C42' H42E 0.9800 . ?
C42' H42F 0.9800 . ?
C43 C44 1.477(7) . ?
C43 H43A 0.9900 . ?
C43 H43B 0.9900 . ?
C44 C45 1.479(9) . ?
C44 H44A 0.9900 . ?
C44 H44B 0.9900 . ?
C45 C46 1.478(9) . ?
C45 H45A 0.9900 . ?
C45 H45B 0.9900 . ?
C46 C47 1.493(10) . ?
C46 H46A 0.9900 . ?
C46 H46B 0.9900 . ?
C47 C48 1.531(10) . ?
C47 H47A 0.9900 . ?
C47 H47B 0.9900 . ?
C48 H48A 0.9800 . ?
C48 H48B 0.9800 . ?
C48 H48C 0.9800 . ?
C45' C46' 1.514(9) . ?
C45' H45C 0.9900 . ?
C45' H45D 0.9900 . ?
C46' C47' 1.492(10) . ?
C46' H46C 0.9900 . ?
C46' H46D 0.9900 . ?
C47' C48' 1.528(10) . ?
C47' H47C 0.9900 . ?
C47' H47D 0.9900 . ?
C48' H48D 0.9800 . ?
C48' H48E 0.9800 . ?
C48' H48F 0.9800 . ?
C49 C50 1.3900 . ?
C49 C54 1.3900 . ?
C50 C51 1.3900 . ?
C50 H50 0.9500 . ?
C51 C52 1.3900 . ?
C51 C55 1.569(11) . ?
C52 C53 1.3900 . ?
C52 H52 0.9500 . ?
C53 C54 1.3900 . ?
C53 C59 1.585(11) . ?
C54 H54 0.9500 . ?
C55 C57 1.493(9) . ?
C55 C58 1.542(9) . ?
C55 C56 1.552(9) . ?
C56 H56A 0.9800 . ?
C56 H56B 0.9800 . ?
C56 H56C 0.9800 . ?
C57 H57A 0.9800 . ?
C57 H57B 0.9800 . ?
C57 H57C 0.9800 . ?
C58 H58A 0.9800 . ?
C58 H58B 0.9800 . ?
C58 H58C 0.9800 . ?
C59 C60 1.532(9) . ?
C59 C61 1.539(9) . ?
C59 C62 1.549(9) . ?
C60 H60A 0.9800 . ?
C60 H60B 0.9800 . ?
C60 H60C 0.9800 . ?
C61 H61A 0.9800 . ?
C61 H61B 0.9800 . ?
C61 H61C 0.9800 . ?
C62 H62A 0.9800 . ?
C62 H62B 0.9800 . ?
C62 H62C 0.9800 . ?
C49' C50' 1.3900 . ?
C49' C54' 1.3900 . ?
C50' C51' 1.3900 . ?
C50' H50' 0.9500 . ?
C51' C52' 1.3900 . ?
C51' C55' 1.602(19) . ?
C52' C53' 1.3900 . ?
C52' H52' 0.9500 . ?
C53' C54' 1.3900 . ?
C53' C59' 1.556(18) . ?
C54' H54' 0.9500 . ?
C55' C58' 1.513(11) . ?
C55' C56' 1.543(10) . ?
C55' C57' 1.544(10) . ?
C56' H56D 0.9800 . ?
C56' H56E 0.9800 . ?
C56' H56F 0.9800 . ?
C57' H57D 0.9800 . ?
C57' H57E 0.9800 . ?
C57' H57F 0.9800 . ?
C58' H58D 0.9800 . ?
C58' H58E 0.9800 . ?
C58' H58F 0.9800 . ?
C59' C60' 1.519(11) . ?
C59' C62' 1.523(11) . ?
C59' C61' 1.529(10) . ?
C60' H60D 0.9800 . ?
C60' H60E 0.9800 . ?
C60' H60F 0.9800 . ?
C61' H61D 0.9800 . ?
C61' H61E 0.9800 . ?
C61' H61F 0.9800 . ?
C62' H62D 0.9800 . ?
C62' H62E 0.9800 . ?
C62' H62F 0.9800 . ?
C63 C64 1.384(9) . ?
C63 C68 1.400(8) . ?
C64 C65 1.390(9) . ?
C64 H64 0.9500 . ?
C65 C66 1.386(10) . ?
C65 H65 0.9500 . ?
C66 C67 1.396(10) . ?
C66 C69 1.434(9) . ?
C67 C68 1.369(8) . ?
C67 H67 0.9500 . ?
C68 H68 0.9500 . ?
C69 C70 1.204(9) . ?
C71 C76 1.385(11) . ?
C71 C72 1.401(11) . ?
C71 H71 0.9500 . ?
C72 C73 1.338(12) . ?
C72 H72 0.9500 . ?
C73 C74 1.365(14) . ?
C73 H73 0.9500 . ?
C74 C75 1.392(12) . ?
C74 H74 0.9500 . ?
C75 C76 1.368(9) . ?
C75 H75 0.9500 . ?
C77 C78 1.3900 . ?
C77 C82 1.3900 . ?
C78 C79 1.3900 . ?
C78 H78 0.9500 . ?
C79 C80 1.3900 . ?
C79 H79 0.9500 . ?
C80 C81 1.3900 . ?
C80 H80 0.9500 . ?
C81 C82 1.3900 . ?
C81 H81 0.9500 . ?
C82 H82 0.9500 . ?
C77' C78' 1.3792 . ?
C77' C82' 1.3939 . ?
C78' C79' 1.3909 . ?
C78' H78' 0.9500 . ?
C79' C80' 1.3939 . ?
C79' H79' 0.9500 . ?
C80' C81' 1.3793 . ?
C80' H80' 0.9500 . ?
C81' C82' 1.3907 . ?
C81' H81' 0.9500 . ?
C82' H82' 0.9500 . ?

loop_
_geom_torsion_atom_site_label_1
_geom_torsion_atom_site_label_2
_geom_torsion_atom_site_label_3
_geom_torsion_atom_site_label_4
_geom_torsion
_geom_torsion_site_symmetry_1
_geom_torsion_site_symmetry_2
_geom_torsion_site_symmetry_3
_geom_torsion_site_symmetry_4
_geom_torsion_publ_flag
N3 Zn1 O1 C83 37.2(7) . . . . ?
N4 Zn1 O1 C83 130.7(7) . . . . ?
N1 Zn1 O1 C83 -141.9(7) . . . . ?
N2 Zn1 O1 C83 -50.1(7) . . . . ?
N3 Zn1 N1 C1 -84.6(13) . . . . ?
N4 Zn1 N1 C1 -174.6(5) . . . . ?
N2 Zn1 N1 C1 -4.6(5) . . . . ?
O1 Zn1 N1 C1 90.5(5) . . . . ?
N3 Zn1 N1 C18 97.0(12) . . . . ?
N4 Zn1 N1 C18 6.9(6) . . . . ?
N2 Zn1 N1 C18 177.0(6) . . . . ?
O1 Zn1 N1 C18 -88.0(6) . . . . ?
N3 Zn1 N2 C3 176.5(5) . . . . ?
N4 Zn1 N2 C3 91.0(13) . . . . ?
N1 Zn1 N2 C3 7.6(5) . . . . ?
O1 Zn1 N2 C3 -84.3(5) . . . . ?
N3 Zn1 N2 C6 -13.6(5) . . . . ?
N4 Zn1 N2 C6 -99.2(12) . . . . ?
N1 Zn1 N2 C6 177.4(5) . . . . ?
O1 Zn1 N2 C6 85.5(5) . . . . ?
N4 Zn1 N3 C11 -1.6(5) . . . . ?
N1 Zn1 N3 C11 -91.1(12) . . . . ?
N2 Zn1 N3 C11 -171.6(5) . . . . ?
O1 Zn1 N3 C11 93.9(5) . . . . ?
N4 Zn1 N3 C8 -177.8(5) . . . . ?
N1 Zn1 N3 C8 92.7(12) . . . . ?
N2 Zn1 N3 C8 12.2(5) . . . . ?
O1 Zn1 N3 C8 -82.3(5) . . . . ?
N3 Zn1 N4 C13 6.3(5) . . . . ?
N1 Zn1 N4 C13 175.1(5) . . . . ?
N2 Zn1 N4 C13 91.3(13) . . . . ?
O1 Zn1 N4 C13 -93.4(5) . . . . ?
N3 Zn1 N4 C16 178.0(6) . . . . ?
N1 Zn1 N4 C16 -13.2(6) . . . . ?
N2 Zn1 N4 C16 -97.0(12) . . . . ?
O1 Zn1 N4 C16 78.3(6) . . . . ?
C18 N1 C1 C2 179.5(7) . . . . ?
Zn1 N1 C1 C2 0.7(10) . . . . ?
C18 N1 C1 C20 -0.5(8) . . . . ?
Zn1 N1 C1 C20 -179.2(4) . . . . ?
N1 C1 C2 C3 2.6(12) . . . . ?
C20 C1 C2 C3 -177.5(7) . . . . ?
C6 N2 C3 C2 -178.9(6) . . . . ?
Zn1 N2 C3 C2 -7.1(9) . . . . ?
C6 N2 C3 C4 2.5(7) . . . . ?
Zn1 N2 C3 C4 174.3(4) . . . . ?
C1 C2 C3 N2 0.9(12) . . . . ?
C1 C2 C3 C4 179.3(7) . . . . ?
N2 C3 C4 C5 -1.9(8) . . . . ?
C2 C3 C4 C5 179.5(6) . . . . ?
N2 C3 C4 C25 179.7(6) . . . . ?
C2 C3 C4 C25 1.2(11) . . . . ?
C3 C4 C5 C6 0.5(7) . . . . ?
C25 C4 C5 C6 178.7(6) . . . . ?
C3 C4 C5 C21 178.6(6) . . . . ?
C25 C4 C5 C21 -3.2(11) . . . . ?
C3 N2 C6 C7 178.8(6) . . . . ?
Zn1 N2 C6 C7 7.5(9) . . . . ?
C3 N2 C6 C5 -2.2(7) . . . . ?
Zn1 N2 C6 C5 -173.4(4) . . . . ?
C4 C5 C6 N2 1.0(7) . . . . ?
C21 C5 C6 N2 -176.8(7) . . . . ?
C4 C5 C6 C7 -180.0(6) . . . . ?
C21 C5 C6 C7 2.2(11) . . . . ?
N2 C6 C7 C8 6.6(10) . . . . ?
C5 C6 C7 C8 -172.2(6) . . . . ?
N2 C6 C7 C63 -170.4(5) . . . . ?
C5 C6 C7 C63 10.8(9) . . . . ?
C11 N3 C8 C7 178.8(6) . . . . ?
Zn1 N3 C8 C7 -4.5(9) . . . . ?
C11 N3 C8 C9 -0.4(7) . . . . ?
Zn1 N3 C8 C9 176.3(4) . . . . ?
C6 C7 C8 N3 -8.2(10) . . . . ?
C63 C7 C8 N3 168.7(6) . . . . ?
C6 C7 C8 C9 170.8(6) . . . . ?
C63 C7 C8 C9 -12.2(9) . . . . ?
N3 C8 C9 C10 0.9(7) . . . . ?
C7 C8 C9 C10 -178.3(6) . . . . ?
N3 C8 C9 C22 179.5(6) . . . . ?
C7 C8 C9 C22 0.3(11) . . . . ?
C8 C9 C10 C11 -1.0(7) . . . . ?
C22 C9 C10 C11 -179.6(6) . . . . ?
C8 C9 C10 C31 -179.9(7) . . . . ?
C22 C9 C10 C31 1.4(11) . . . . ?
C8 N3 C11 C12 175.1(6) . . . . ?
Zn1 N3 C11 C12 -1.9(9) . . . . ?
C8 N3 C11 C10 -0.2(7) . . . . ?
Zn1 N3 C11 C10 -177.1(4) . . . . ?
C9 C10 C11 N3 0.7(8) . . . . ?
C31 C10 C11 N3 179.7(6) . . . . ?
C9 C10 C11 C12 -174.6(6) . . . . ?
C31 C10 C11 C12 4.4(11) . . . . ?
N3 C11 C12 C13 1.7(12) . . . . ?
C10 C11 C12 C13 176.4(7) . . . . ?
C11 C12 C13 N4 4.1(12) . . . . ?
C11 C12 C13 C14 -173.5(7) . . . . ?
C16 N4 C13 C12 178.4(6) . . . . ?
Zn1 N4 C13 C12 -8.4(10) . . . . ?
C16 N4 C13 C14 -3.7(8) . . . . ?
Zn1 N4 C13 C14 169.5(4) . . . . ?
C12 C13 C14 C15 179.5(7) . . . . ?
N4 C13 C14 C15 1.5(8) . . . . ?
C12 C13 C14 C37 1.6(11) . . . . ?
N4 C13 C14 C37 -176.3(6) . . . . ?
C13 C14 C15 C16 1.2(8) . . . . ?
C37 C14 C15 C16 179.0(7) . . . . ?
C13 C14 C15 C23 178.8(7) . . . . ?
C37 C14 C15 C23 -3.4(12) . . . . ?
C13 N4 C16 C17 -175.1(6) . . . . ?
Zn1 N4 C16 C17 12.2(10) . . . . ?
C13 N4 C16 C15 4.4(7) . . . . ?
Zn1 N4 C16 C15 -168.3(5) . . . . ?
C14 C15 C16 N4 -3.5(8) . . . . ?
C23 C15 C16 N4 179.1(7) . . . . ?
C14 C15 C16 C17 176.0(7) . . . . ?
C23 C15 C16 C17 -1.4(13) . . . . ?
N4 C16 C17 C18 0.1(11) . . . . ?
C15 C16 C17 C18 -179.3(7) . . . . ?
N4 C16 C17 C49 -178.0(6) . . . . ?
C15 C16 C17 C49 2.6(10) . . . . ?
N4 C16 C17 C49' 178.2(8) . . . . ?
C15 C16 C17 C49' -1.2(13) . . . . ?
C1 N1 C18 C17 -178.0(6) . . . . ?
Zn1 N1 C18 C17 0.6(10) . . . . ?
C1 N1 C18 C19 1.0(8) . . . . ?
Zn1 N1 C18 C19 179.7(4) . . . . ?
C16 C17 C18 N1 -6.6(11) . . . . ?
C49 C17 C18 N1 171.4(6) . . . . ?
C49' C17 C18 N1 175.0(8) . . . . ?
C16 C17 C18 C19 174.5(7) . . . . ?
C49 C17 C18 C19 -7.6(11) . . . . ?
C49' C17 C18 C19 -3.9(11) . . . . ?
N1 C18 C19 C20 -1.2(8) . . . . ?
C17 C18 C19 C20 177.8(7) . . . . ?
N1 C18 C19 C24 174.7(7) . . . . ?
C17 C18 C19 C24 -6.3(13) . . . . ?
C18 C19 C20 C1 0.9(8) . . . . ?
C24 C19 C20 C1 -175.4(7) . . . . ?
C18 C19 C20 C43 179.7(7) . . . . ?
C24 C19 C20 C43 3.4(12) . . . . ?
N1 C1 C20 C19 -0.3(8) . . . . ?
C2 C1 C20 C19 179.7(7) . . . . ?
N1 C1 C20 C43 -179.2(6) . . . . ?
C2 C1 C20 C43 0.9(11) . . . . ?
C5 C4 C25 C26 103.8(9) . . . . ?
C3 C4 C25 C26 -78.2(8) . . . . ?
C4 C25 C26 C27 -60.2(10) . . . . ?
C25 C26 C27 C28 -171.4(12) . . . . ?
C26 C27 C28 C29 -170.7(15) . . . . ?
C27 C28 C29 C30 170.7(16) . . . . ?
C9 C10 C31 C32 95.7(9) . . . . ?
C11 C10 C31 C32 -83.0(9) . . . . ?
C10 C31 C32 C33 174.3(7) . . . . ?
C31 C32 C33 C34 -166.1(7) . . . . ?
C32 C33 C34 C35 -58.1(13) . . . . ?
C33 C34 C35 C36 -178.3(12) . . . . ?
C15 C14 C37 C38 -80.8(10) . . . . ?
C13 C14 C37 C38 96.6(8) . . . . ?
C14 C37 C38 C39 -64.1(10) . . . . ?
C37 C38 C39 C40 179.6(8) . . . . ?
C38 C39 C40 C41 -178.8(8) . . . . ?
C39 C40 C41 C42 178.4(13) . . . . ?
C19 C20 C43 C44 -98.6(9) . . . . ?
C1 C20 C43 C44 80.0(9) . . . . ?
C20 C43 C44 C45 161.9(9) . . . . ?
C43 C44 C45 C46 174.5(9) . . . . ?
C44 C45 C46 C47 93.5(18) . . . . ?
C45 C46 C47 C48 171.9(17) . . . . ?
C45' C46' C47' C48' -177.2(15) . . . . ?
C16 C17 C49 C50 94.6(7) . . . . ?
C18 C17 C49 C50 -83.6(8) . . . . ?
C49' C17 C49 C50 -97(3) . . . . ?
C16 C17 C49 C54 -90.3(6) . . . . ?
C18 C17 C49 C54 91.5(7) . . . . ?
C49' C17 C49 C54 78(3) . . . . ?
C54 C49 C50 C51 0.0 . . . . ?
C17 C49 C50 C51 175.0(7) . . . . ?
C49 C50 C51 C52 0.0 . . . . ?
C49 C50 C51 C55 178.4(6) . . . . ?
C50 C51 C52 C53 0.0 . . . . ?
C55 C51 C52 C53 -178.4(6) . . . . ?
C51 C52 C53 C54 0.0 . . . . ?
C51 C52 C53 C59 176.2(6) . . . . ?
C52 C53 C54 C49 0.0 . . . . ?
C59 C53 C54 C49 -176.2(6) . . . . ?
C50 C49 C54 C53 0.0 . . . . ?
C17 C49 C54 C53 -175.1(7) . . . . ?
C50 C51 C55 C57 -72.3(8) . . . . ?
C52 C51 C55 C57 106.1(7) . . . . ?
C50 C51 C55 C58 49.2(8) . . . . ?
C52 C51 C55 C58 -132.4(6) . . . . ?
C50 C51 C55 C56 166.2(6) . . . . ?
C52 C51 C55 C56 -15.4(8) . . . . ?
C52 C53 C59 C60 -67.5(8) . . . . ?
C54 C53 C59 C60 108.7(7) . . . . ?
C52 C53 C59 C61 51.4(8) . . . . ?
C54 C53 C59 C61 -132.4(7) . . . . ?
C52 C53 C59 C62 173.3(6) . . . . ?
C54 C53 C59 C62 -10.5(9) . . . . ?
C16 C17 C49' C50' 90.4(11) . . . . ?
C18 C17 C49' C50' -91.2(8) . . . . ?
C49 C17 C49' C50' 77(3) . . . . ?
C16 C17 C49' C54' -80.7(11) . . . . ?
C18 C17 C49' C54' 97.7(8) . . . . ?
C49 C17 C49' C54' -95(3) . . . . ?
C54' C49' C50' C51' 0.0 . . . . ?
C17 C49' C50' C51' -171.1(11) . . . . ?
C49' C50' C51' C52' 0.0 . . . . ?
C49' C50' C51' C55' 177.6(11) . . . . ?
C50' C51' C52' C53' 0.0 . . . . ?
C55' C51' C52' C53' -177.5(11) . . . . ?
C51' C52' C53' C54' 0.0 . . . . ?
C51' C52' C53' C59' -179.6(11) . . . . ?
C52' C53' C54' C49' 0.0 . . . . ?
C59' C53' C54' C49' 179.6(12) . . . . ?
C50' C49' C54' C53' 0.0 . . . . ?
C17 C49' C54' C53' 171.0(11) . . . . ?
C50' C51' C55' C58' 116.5(11) . . . . ?
C52' C51' C55' C58' -65.9(12) . . . . ?
C50' C51' C55' C56' -123.7(11) . . . . ?
C52' C51' C55' C56' 53.9(13) . . . . ?
C50' C51' C55' C57' -4.8(14) . . . . ?
C52' C51' C55' C57' 172.7(10) . . . . ?
C54' C53' C59' C60' -69.6(12) . . . . ?
C52' C53' C59' C60' 110.1(11) . . . . ?
C54' C53' C59' C62' 49.0(13) . . . . ?
C52' C53' C59' C62' -131.3(11) . . . . ?
C54' C53' C59' C61' 170.6(10) . . . . ?
C52' C53' C59' C61' -9.8(14) . . . . ?
C8 C7 C63 C64 -93.3(8) . . . . ?
C6 C7 C63 C64 83.9(8) . . . . ?
C8 C7 C63 C68 90.1(8) . . . . ?
C6 C7 C63 C68 -92.6(8) . . . . ?
C68 C63 C64 C65 0.9(11) . . . . ?
C7 C63 C64 C65 -175.8(7) . . . . ?
C63 C64 C65 C66 -1.4(13) . . . . ?
C64 C65 C66 C67 0.5(13) . . . . ?
C64 C65 C66 C69 176.0(8) . . . . ?
C65 C66 C67 C68 0.9(11) . . . . ?
C69 C66 C67 C68 -174.7(7) . . . . ?
C66 C67 C68 C63 -1.4(11) . . . . ?
C64 C63 C68 C67 0.5(11) . . . . ?
C7 C63 C68 C67 177.1(7) . . . . ?
C65 C66 C69 C70 -160(24) . . . . ?
C67 C66 C69 C70 15(25) . . . . ?
C66 C69 C70 P1 84(25) . . . . ?
C77' P1 C70 C69 -85(4) . . . . ?
C76 P1 C70 C69 164(4) . . . . ?
C77 P1 C70 C69 -96(4) . . . . ?
C76 C71 C72 C73 -1.0(15) . . . . ?
C71 C72 C73 C74 0.0(17) . . . . ?
C72 C73 C74 C75 2.3(17) . . . . ?
C73 C74 C75 C76 -3.7(15) . . . . ?
C74 C75 C76 C71 2.5(12) . . . . ?
C74 C75 C76 P1 -176.5(7) . . . . ?
C72 C71 C76 C75 -0.3(12) . . . . ?
C72 C71 C76 P1 178.7(7) . . . . ?
C77' P1 C76 C75 81.0(6) . . . . ?
C70 P1 C76 C75 -172.0(6) . . . . ?
C77 P1 C76 C75 84.4(6) . . . . ?
C77' P1 C76 C71 -98.0(7) . . . . ?
C70 P1 C76 C71 9.0(8) . . . . ?
C77 P1 C76 C71 -94.6(7) . . . . ?
C77' P1 C77 C78 97.9(3) . . . . ?
C70 P1 C77 C78 -170.6(4) . . . . ?
C76 P1 C77 C78 -64.3(4) . . . . ?
C77' P1 C77 C82 -75.0(3) . . . . ?
C70 P1 C77 C82 16.6(5) . . . . ?
C76 P1 C77 C82 122.8(4) . . . . ?
C82 C77 C78 C79 0.0 . . . . ?
P1 C77 C78 C79 -172.9(5) . . . . ?
C77 C78 C79 C80 0.0 . . . . ?
C78 C79 C80 C81 0.0 . . . . ?
C79 C80 C81 C82 0.0 . . . . ?
C80 C81 C82 C77 0.0 . . . . ?
C78 C77 C82 C81 0.0 . . . . ?
P1 C77 C82 C81 172.8(5) . . . . ?
C70 P1 C77' C78' 147.7(4) . . . . ?
C76 P1 C77' C78' -103.2(4) . . . . ?
C77 P1 C77' C78' -121.7(3) . . . . ?
C70 P1 C77' C82' -36.6(5) . . . . ?
C76 P1 C77' C82' 72.5(5) . . . . ?
C77 P1 C77' C82' 54.0(2) . . . . ?
C82' C77' C78' C79' 0.0 . . . . ?
P1 C77' C78' C79' 175.9(5) . . . . ?
C77' C78' C79' C80' 0.0 . . . . ?
C78' C79' C80' C81' 0.0 . . . . ?
C79' C80' C81' C82' 0.0 . . . . ?
C80' C81' C82' C77' 0.0 . . . . ?
C78' C77' C82' C81' 0.0 . . . . ?
P1 C77' C82' C81' -175.5(5) . . . . ?
